data_1560140
loop_
_publ_author_name
'Freeman, Lucas A.'
'Obi, Akachukwu D.'
'Machost, Haleigh R.'
'Molino, Andrew'
'Nichols, Asa W.'
'Dickie, Diane A.'
'Wilson, David J. D.'
'Machan, Charles W.'
'Gilliard, Robert J.'

_publ_section_title
;
 Soluble, crystalline, and thermally stable alkali CO2&#x2212; and
 carbonite (CO22&#x2212;) clusters supported by cyclic(alkyl)(amino)
 carbenes
;
_journal_issue 10
_journal_name_full 'Chemical Science'
_journal_page_first 3544
_journal_page_last 3550
_journal_paper_doi 10.1039/D0SC06851A
_journal_volume 12
_journal_year 2021
_chemical_formula_sum 'C116 H190.67 K4 N4 O12'
_chemical_formula_weight 1989.78
_chemical_properties_physical Air-sensitive,Moisture-sensitive
_space_group_crystal_system cubic
_space_group_IT_number 220
_space_group_name_Hall 'I -4bd 2c 3'
_space_group_name_H-M_alt 'I -4 3 d'
_atom_sites_solution_hydrogens geom
_atom_sites_solution_primary dual
_audit_update_record
;
2020-03-20 deposited with the CCDC.	2021-01-22 downloaded from the CCDC.
;
_cell_angle_alpha 90
_cell_angle_beta 90
_cell_angle_gamma 90
_cell_formula_units_Z 12
_cell_length_a 32.4579(6)
_cell_length_b 32.4579(6)
_cell_length_c 32.4579(6)
_cell_measurement_reflns_used 4399
_cell_measurement_temperature 100.(2)
_cell_measurement_theta_max 68.0053
_cell_measurement_theta_min 3.3353
_cell_volume 34194.9(11)
_computing_cell_refinement 'SAINT V8.40A (Bruker Nano, Inc., 2019)'
_computing_data_collection 'Bruker Instrument Service v2017.5.0.0'
_computing_data_reduction 'SAINT V8.40A (Bruker Nano, Inc., 2019)'
_computing_structure_refinement 'SHELXL-2018/3 (Sheldrick, 2018)'
_computing_structure_solution 'SHELXT 2014/5 (Sheldrick, 2014)'
_diffrn_ambient_temperature 100.(2)
_diffrn_detector_area_resol_mean 8.3333
_diffrn_measured_fraction_theta_full 1.000
_diffrn_measured_fraction_theta_max 1.000
_diffrn_measurement_device_type 'Bruker Kappa APEXII Duo'
_diffrn_measurement_method '\w scans'
_diffrn_radiation_monochromator 'multi-layer mirror'
_diffrn_radiation_type 'Cu K\a'
_diffrn_radiation_wavelength 1.54178
_diffrn_reflns_av_R_equivalents 0.1037
_diffrn_reflns_av_unetI/netI 0.0575
_diffrn_reflns_limit_h_max 35
_diffrn_reflns_limit_h_min -39
_diffrn_reflns_limit_k_max 38
_diffrn_reflns_limit_k_min -36
_diffrn_reflns_limit_l_max 29
_diffrn_reflns_limit_l_min -39
_diffrn_reflns_number 43247
_diffrn_reflns_theta_full 68.28
_diffrn_reflns_theta_max 68.28
_diffrn_reflns_theta_min 3.33
_diffrn_source 'Incoatec Microfocus I\mS'
_exptl_absorpt_coefficient_mu 1.842
_exptl_absorpt_correction_T_max 0.88
_exptl_absorpt_correction_T_min 0.65
_exptl_absorpt_correction_type multi-scan
_exptl_absorpt_process_details
;
SADABS-2016/2 - Bruker AXS area detector scaling and absorption correction
;
_exptl_crystal_colour orange
_exptl_crystal_density_diffrn 1.160
_exptl_crystal_density_method 'not measured'
_exptl_crystal_description block
_exptl_crystal_F_000 13040
_exptl_crystal_recrystallization_method 'Re-crystallisation from solvent: THF'
_exptl_crystal_size_max 0.112
_exptl_crystal_size_mid 0.101
_exptl_crystal_size_min 0.071
_refine_diff_density_max 0.361
_refine_diff_density_min -0.416
_refine_ls_abs_structure_details
;

Refined as an inversion twin.
;
_refine_ls_abs_structure_Flack 0.36(2)
_refine_ls_extinction_method none
_refine_ls_goodness_of_fit_ref 1.060
_refine_ls_hydrogen_treatment constr
_refine_ls_matrix_type full
_refine_ls_number_parameters 352
_refine_ls_number_reflns 5244
_refine_ls_number_restraints 10
_refine_ls_restrained_S_all 1.059
_refine_ls_R_factor_all 0.0731
_refine_ls_R_factor_gt 0.0603
_refine_ls_shift/su_max 0.001
_refine_ls_shift/su_mean 0.000
_refine_ls_structure_factor_coef Fsqd
_refine_ls_weighting_details 'w=1/[\s^2^(Fo^2^)+(0.1058P)^2^+1.0262P] where P=(Fo^2^+2Fc^2^)/3'
_refine_ls_weighting_scheme calc
_refine_ls_wR_factor_gt 0.1538
_refine_ls_wR_factor_ref 0.1655
_reflns_number_gt 4431
_reflns_number_total 5244
_reflns_threshold_expression 'I > 2\s(I)'
_cod_data_source_file d0sc06851a2.cif
_cod_data_source_block 4
_cod_depositor_comments
;
The following automatic conversions were performed:

data item '_exptl_absorpt_correction_type' value 'Multi-Scan' was
changed to 'multi-scan' in accordance with the
/home/data/users/saulius/crontab/automatic-downloads/rss-feeds/RSC/lib/dictionaries/cif_core.dic
dictionary named 'cif_core.dic' version 2.4.2 last updated on
2011-04-26.

Automatic conversion script
Id: cif_fix_values 7556 2019-12-06 15:28:31Z antanas 

 Adding full bibliography for 1560139--1560146.cif.
;
_cod_original_cell_volume 34194.9(19)
_cod_database_code 1560140

loop_
_space_group_symop_operation_xyz
'x, y, z'
'-x+1/2, -y, z+1/2'
'-x, y+1/2, -z+1/2'
'x+1/2, -y+1/2, -z'
'z, x, y'
'z+1/2, -x+1/2, -y'
'-z+1/2, -x, y+1/2'
'-z, x+1/2, -y+1/2'
'y, z, x'
'-y, z+1/2, -x+1/2'
'y+1/2, -z+1/2, -x'
'-y+1/2, -z, x+1/2'
'y+1/4, x+1/4, z+1/4'
'-y+1/4, -x+3/4, z+3/4'
'y+3/4, -x+1/4, -z+3/4'
'-y+3/4, x+3/4, -z+1/4'
'x+1/4, z+1/4, y+1/4'
'-x+3/4, z+3/4, -y+1/4'
'-x+1/4, -z+3/4, y+3/4'
'x+3/4, -z+1/4, -y+3/4'
'z+1/4, y+1/4, x+1/4'
'z+3/4, -y+1/4, -x+3/4'
'-z+3/4, y+3/4, -x+1/4'
'-z+1/4, -y+3/4, x+3/4'
'x+1/2, y+1/2, z+1/2'
'-x+1, -y+1/2, z+1'
'-x+1/2, y+1, -z+1'
'x+1, -y+1, -z+1/2'
'z+1/2, x+1/2, y+1/2'
'z+1, -x+1, -y+1/2'
'-z+1, -x+1/2, y+1'
'-z+1/2, x+1, -y+1'
'y+1/2, z+1/2, x+1/2'
'-y+1/2, z+1, -x+1'
'y+1, -z+1, -x+1/2'
'-y+1, -z+1/2, x+1'
'y+3/4, x+3/4, z+3/4'
'-y+3/4, -x+5/4, z+5/4'
'y+5/4, -x+3/4, -z+5/4'
'-y+5/4, x+5/4, -z+3/4'
'x+3/4, z+3/4, y+3/4'
'-x+5/4, z+5/4, -y+3/4'
'-x+3/4, -z+5/4, y+5/4'
'x+5/4, -z+3/4, -y+5/4'
'z+3/4, y+3/4, x+3/4'
'z+5/4, -y+3/4, -x+5/4'
'-z+5/4, y+5/4, -x+3/4'
'-z+3/4, -y+5/4, x+5/4'

loop_
_atom_site_type_symbol
_atom_site_label
_atom_site_fract_x
_atom_site_fract_y
_atom_site_fract_z
_atom_site_U_iso_or_equiv
_atom_site_adp_type
_atom_site_calc_flag
_atom_site_refinement_flags_adp
_atom_site_refinement_flags_occupancy
_atom_site_refinement_flags_posn
_atom_site_occupancy
_atom_site_disorder_assembly
_atom_site_disorder_group
K K1 0.78110(3) 0.83760(3) 0.55446(3) 0.0351(3) Uani d . . . 1.0 . .
O O1 0.79761(12) 0.83176(12) 0.46192(12) 0.0398(9) Uani d . . . 1.0 . .
O O2 0.83606(15) 0.80114(16) 0.51006(13) 0.0586(13) Uani d . . . 1.0 . .
O O3 0.82432(15) 0.81124(16) 0.61975(14) 0.0604(13) Uani d . . . 1.0 . .
N N1 0.87840(13) 0.75603(14) 0.44878(14) 0.0344(9) Uani d . . . 1.0 . .
C C1 0.82583(16) 0.80666(16) 0.47285(16) 0.0344(11) Uani d . . . 1.0 . .
C C2 0.84656(15) 0.78328(16) 0.44090(16) 0.0319(10) Uani d . . . 1.0 . .
C C3 0.83761(18) 0.78467(18) 0.39541(17) 0.0387(12) Uani d . . . 1.0 . .
C C4 0.86287(17) 0.74827(19) 0.37839(17) 0.0410(13) Uani d . . . 1.0 . .
H H4A 0.844695 0.724317 0.373277 0.049 Uiso calc U . R 1.0 . .
H H4B 0.876209 0.756087 0.352103 0.049 Uiso calc U . R 1.0 . .
C C5 0.89559(15) 0.73733(16) 0.41068(16) 0.0332(11) Uani d . . . 1.0 . .
C C6 0.90047(19) 0.69058(18) 0.41409(19) 0.0437(13) Uani d . . . 1.0 . .
H H6A 0.919154 0.684046 0.436887 0.066 Uiso calc U . R 1.0 . .
H H6B 0.911857 0.679744 0.388316 0.066 Uiso calc U . R 1.0 . .
H H6C 0.873508 0.678004 0.419256 0.066 Uiso calc U . R 1.0 . .
C C7 0.93818(17) 0.75477(18) 0.39995(17) 0.0384(12) Uani d . . . 1.0 . .
H H7A 0.936067 0.784586 0.395692 0.058 Uiso calc U . R 1.0 . .
H H7B 0.94834 0.741695 0.374701 0.058 Uiso calc U . R 1.0 . .
H H7C 0.957351 0.749171 0.422595 0.058 Uiso calc U . R 1.0 . .
C C8 0.8553(2) 0.8274(2) 0.3784(2) 0.0520(15) Uani d . . . 1.0 . .
H H8A 0.840834 0.850266 0.392564 0.062 Uiso calc U . R 1.0 . .
H H8B 0.884841 0.829322 0.385587 0.062 Uiso calc U . R 1.0 . .
C C9 0.8506(2) 0.8330(3) 0.3324(2) 0.0647(19) Uani d . . . 1.0 . .
H H9A 0.867094 0.812209 0.318008 0.097 Uiso calc U . R 1.0 . .
H H9B 0.860223 0.860585 0.324608 0.097 Uiso calc U . R 1.0 . .
H H9C 0.821589 0.829953 0.324745 0.097 Uiso calc U . R 1.0 . .
C C10 0.7923(2) 0.7810(2) 0.3845(2) 0.0534(16) Uani d . . . 1.0 . .
H H10A 0.778882 0.807877 0.389746 0.064 Uiso calc U . R 1.0 . .
H H10B 0.789959 0.775209 0.354679 0.064 Uiso calc U . R 1.0 . .
C C11 0.7693(2) 0.7487(2) 0.4073(3) 0.0608(17) Uani d . . . 1.0 . .
H H11A 0.741395 0.74634 0.39605 0.091 Uiso calc U . R 1.0 . .
H H11B 0.767731 0.7562 0.436549 0.091 Uiso calc U . R 1.0 . .
H H11C 0.783583 0.722258 0.404492 0.091 Uiso calc U . R 1.0 . .
C C12 0.89744(15) 0.74861(17) 0.48809(16) 0.0342(11) Uani d . . . 1.0 . .
C C13 0.88461(16) 0.71462(18) 0.51119(17) 0.0367(11) Uani d . . . 1.0 . .
C C14 0.90590(17) 0.70538(19) 0.54740(17) 0.0417(13) Uani d . . . 1.0 . .
H H14 0.898225 0.681815 0.562973 0.05 Uiso calc U . R 1.0 . .
C C15 0.93787(17) 0.72983(19) 0.56098(18) 0.0421(13) Uani d . . . 1.0 . .
H H15 0.952338 0.722831 0.585441 0.05 Uiso calc U . R 1.0 . .
C C16 0.94872(17) 0.76425(18) 0.53909(19) 0.0435(13) Uani d . . . 1.0 . .
H H16 0.970417 0.781263 0.54891 0.052 Uiso calc U . R 1.0 . .
C C17 0.92856(17) 0.77477(17) 0.50272(17) 0.0370(11) Uani d . . . 1.0 . .
C C18 0.9393(2) 0.81603(17) 0.48272(18) 0.0432(13) Uani d . . . 1.0 . .
H H18 0.923791 0.818189 0.456193 0.052 Uiso calc U . R 1.0 . .
C C19 0.9250(3) 0.8513(2) 0.5112(2) 0.0570(17) Uani d . . . 1.0 . .
H H19A 0.895313 0.84892 0.516083 0.086 Uiso calc U . R 1.0 . .
H H19B 0.930929 0.877873 0.498077 0.086 Uiso calc U . R 1.0 . .
H H19C 0.939711 0.849615 0.537515 0.086 Uiso calc U . R 1.0 . .
C C20 0.9854(2) 0.8208(2) 0.4733(2) 0.0548(16) Uani d . . . 1.0 . .
H H20A 1.001005 0.820589 0.49911 0.082 Uiso calc U . R 1.0 . .
H H20B 0.990048 0.846896 0.458875 0.082 Uiso calc U . R 1.0 . .
H H20C 0.994479 0.797885 0.455833 0.082 Uiso calc U . R 1.0 . .
C C21 0.84656(17) 0.6894(2) 0.49996(18) 0.0422(12) Uani d . . . 1.0 . .
H H21 0.838815 0.696344 0.470968 0.051 Uiso calc U . R 1.0 . .
C C22 0.81066(17) 0.7021(2) 0.5280(2) 0.0520(15) Uani d . . . 1.0 . .
H H22A 0.817005 0.694518 0.556533 0.078 Uiso calc U . R 1.0 . .
H H22B 0.785497 0.687896 0.519192 0.078 Uiso calc U . R 1.0 . .
H H22C 0.806544 0.731933 0.526175 0.078 Uiso calc U . R 1.0 . .
C C23 0.8534(2) 0.6429(2) 0.5022(2) 0.0509(15) Uani d . . . 1.0 . .
H H23A 0.877932 0.63558 0.486238 0.076 Uiso calc U . R 1.0 . .
H H23B 0.829345 0.628636 0.490934 0.076 Uiso calc U . R 1.0 . .
H H23C 0.857364 0.634749 0.53104 0.076 Uiso calc U . R 1.0 . .
C C27 0.8259(2) 0.8160(3) 0.6630(2) 0.0606(18) Uani d . . . 1.0 . .
H H27A 0.798784 0.809295 0.675178 0.073 Uiso calc U P R 0.64(3) A 1
H H27B 0.832729 0.844892 0.670002 0.073 Uiso calc U P R 0.64(3) A 1
H H27C 0.798011 0.815627 0.675277 0.073 Uiso calc U P R 0.36(3) A 2
H H27D 0.840072 0.841849 0.670838 0.073 Uiso calc U P R 0.36(3) A 2
C C28 0.961(2) 1.0438(12) 0.5338(11) 0.077(3) Uani d . P D 0.3333 B -1
H H28A 0.980029 1.067054 0.532933 0.115 Uiso calc U P R 0.3333 B -1
H H28B 0.963252 1.029648 0.560324 0.115 Uiso calc U P R 0.3333 B -1
H H28C 0.932535 1.054048 0.530457 0.115 Uiso calc U P R 0.3333 B -1
C C29 0.9708(7) 1.0139(8) 0.4990(8) 0.077(3) Uani d . P D 0.3333 B -1
H H29A 0.966536 1.027937 0.472268 0.092 Uiso calc U P R 0.3333 B -1
H H29B 0.951386 0.990345 0.500288 0.092 Uiso calc U P R 0.3333 B -1
C C30 1.0148(6) 0.9974(16) 0.5008(13) 0.077(3) Uani d . P D 0.3333 B -1
H H30A 1.033881 1.02039 0.507102 0.092 Uiso calc U P R 0.3333 B -1
H H30B 1.017024 0.976936 0.523256 0.092 Uiso calc U P R 0.3333 B -1
C C31 1.0275(13) 0.9777(8) 0.4608(7) 0.077(3) Uani d . P D 0.3333 B -1
H H31A 1.053152 0.99197 0.452633 0.092 Uiso calc U P R 0.3333 B -1
H H31B 1.006319 0.986317 0.440608 0.092 Uiso calc U P R 0.3333 B -1
C C32 1.0353(8) 0.9324(7) 0.4516(10) 0.077(3) Uani d . P D 0.3333 B -1
H H32A 1.038711 0.917289 0.477856 0.092 Uiso calc U P R 0.3333 B -1
H H32B 1.011065 0.920786 0.437175 0.092 Uiso calc U P R 0.3333 B -1
C C33 1.073(3) 0.926(3) 0.425(4) 0.077(3) Uani d . P D 0.3333 B -1
H H33A 1.074772 0.947589 0.404115 0.115 Uiso calc U P R 0.3333 B -1
H H33B 1.071893 0.898967 0.411772 0.115 Uiso calc U P R 0.3333 B -1
H H33C 1.098024 0.927266 0.442551 0.115 Uiso calc U P R 0.3333 B -1
C C24 0.8537(4) 0.7807(4) 0.6066(3) 0.045(4) Uani d . P . 0.64(3) A 1
H H24A 0.867157 0.789154 0.580524 0.053 Uiso calc U P R 0.64(3) A 1
H H24B 0.840106 0.753725 0.602307 0.053 Uiso calc U P R 0.64(3) A 1
C C25 0.8837(7) 0.7783(7) 0.6399(9) 0.051(4) Uani d . P . 0.64(3) A 1
H H25A 0.905748 0.799015 0.636092 0.062 Uiso calc U P R 0.64(3) A 1
H H25B 0.896309 0.75057 0.641114 0.062 Uiso calc U P R 0.64(3) A 1
C C26 0.8585(9) 0.7874(8) 0.6799(9) 0.042(4) Uani d . P . 0.64(3) A 1
H H26A 0.846319 0.761946 0.691545 0.05 Uiso calc U P R 0.64(3) A 1
H H26B 0.875659 0.801036 0.701136 0.05 Uiso calc U P R 0.64(3) A 1
C C24A 0.8694(7) 0.8027(11) 0.6102(7) 0.064(8) Uani d . P . 0.36(3) A 2
H H24C 0.887716 0.825573 0.618641 0.077 Uiso calc U P R 0.36(3) A 2
H H24D 0.87407 0.795754 0.580887 0.077 Uiso calc U P R 0.36(3) A 2
C C25A 0.873(2) 0.763(2) 0.6398(17) 0.12(2) Uani d . P . 0.36(3) A 2
H H25C 0.859908 0.738976 0.627425 0.144 Uiso calc U P R 0.36(3) A 2
H H25D 0.902399 0.757008 0.645844 0.144 Uiso calc U P R 0.36(3) A 2
C C26A 0.852(2) 0.776(2) 0.676(2) 0.072(15) Uani d . P . 0.36(3) A 2
H H26C 0.871797 0.783507 0.698185 0.087 Uiso calc U P R 0.36(3) A 2
H H26D 0.833538 0.754335 0.686221 0.087 Uiso calc U P R 0.36(3) A 2

loop_
_atom_site_aniso_label
_atom_site_aniso_U_11
_atom_site_aniso_U_22
_atom_site_aniso_U_33
_atom_site_aniso_U_12
_atom_site_aniso_U_13
_atom_site_aniso_U_23
K1 0.0339(6) 0.0364(6) 0.0351(6) 0.0008(4) 0.0025(4) 0.0012(4)
O1 0.041(2) 0.041(2) 0.038(2) 0.0119(16) 0.0032(16) 0.0012(16)
O2 0.062(3) 0.078(3) 0.036(2) 0.032(3) -0.0032(19) -0.008(2)
O3 0.062(3) 0.075(3) 0.045(2) 0.025(2) -0.003(2) 0.003(2)
N1 0.030(2) 0.037(2) 0.036(2) 0.0081(17) -0.0008(18) -0.0024(19)
C1 0.030(2) 0.036(3) 0.037(3) 0.005(2) 0.003(2) -0.003(2)
C2 0.030(2) 0.032(2) 0.033(3) 0.005(2) 0.0022(19) -0.002(2)
C3 0.042(3) 0.041(3) 0.033(3) 0.008(2) 0.003(2) -0.001(2)
C4 0.040(3) 0.048(3) 0.035(3) 0.008(2) 0.002(2) -0.009(2)
C5 0.029(2) 0.035(3) 0.035(3) 0.001(2) 0.007(2) -0.004(2)
C6 0.049(3) 0.036(3) 0.045(3) 0.003(2) 0.011(3) -0.002(2)
C7 0.034(3) 0.042(3) 0.039(3) -0.001(2) 0.007(2) 0.000(2)
C8 0.046(3) 0.065(4) 0.045(3) 0.007(3) 0.002(3) 0.000(3)
C9 0.058(4) 0.076(5) 0.060(4) 0.015(4) 0.010(3) 0.012(4)
C10 0.044(3) 0.071(4) 0.045(3) 0.001(3) -0.001(3) -0.007(3)
C11 0.050(4) 0.060(4) 0.072(5) -0.007(3) -0.004(3) -0.008(4)
C12 0.029(3) 0.042(3) 0.032(3) 0.008(2) 0.0000(19) -0.002(2)
C13 0.031(3) 0.043(3) 0.036(3) 0.000(2) 0.004(2) -0.001(2)
C14 0.038(3) 0.048(3) 0.039(3) 0.005(2) 0.002(2) 0.005(2)
C15 0.034(3) 0.052(3) 0.040(3) 0.008(2) -0.004(2) 0.000(3)
C16 0.035(3) 0.044(3) 0.051(3) 0.000(2) -0.003(3) -0.003(2)
C17 0.036(3) 0.038(3) 0.037(3) 0.004(2) 0.000(2) -0.004(2)
C18 0.048(3) 0.040(3) 0.042(3) -0.001(2) 0.005(2) -0.006(2)
C19 0.084(5) 0.042(3) 0.044(4) 0.004(3) 0.001(3) -0.008(3)
C20 0.054(4) 0.054(4) 0.057(4) -0.018(3) 0.006(3) -0.003(3)
C21 0.033(3) 0.054(3) 0.040(3) 0.000(2) 0.000(2) 0.002(2)
C22 0.029(3) 0.074(4) 0.053(4) -0.002(3) 0.003(2) 0.004(3)
C23 0.054(4) 0.051(4) 0.047(3) -0.008(3) 0.000(3) 0.009(3)
C27 0.065(4) 0.070(5) 0.047(4) 0.015(4) -0.003(3) 0.001(3)
C28 0.076(8) 0.071(8) 0.084(9) 0.000(5) 0.002(6) -0.015(6)
C29 0.076(8) 0.071(8) 0.084(9) 0.000(5) 0.002(6) -0.015(6)
C30 0.076(8) 0.071(8) 0.084(9) 0.000(5) 0.002(6) -0.015(6)
C31 0.076(8) 0.071(8) 0.084(9) 0.000(5) 0.002(6) -0.015(6)
C32 0.076(8) 0.071(8) 0.084(9) 0.000(5) 0.002(6) -0.015(6)
C33 0.076(8) 0.071(8) 0.084(9) 0.000(5) 0.002(6) -0.015(6)
C24 0.048(7) 0.046(7) 0.040(5) 0.011(5) -0.004(4) 0.000(4)
C25 0.048(7) 0.059(8) 0.047(9) 0.014(6) -0.001(5) -0.002(7)
C26 0.047(9) 0.042(8) 0.036(10) -0.003(6) -0.006(7) 0.000(6)
C24A 0.054(12) 0.09(2) 0.053(12) -0.023(13) -0.006(9) 0.019(12)
C25A 0.14(5) 0.18(6) 0.045(19) 0.10(4) 0.01(3) 0.04(3)
C26A 0.07(3) 0.10(4) 0.045(15) 0.01(2) -0.026(15) -0.01(3)

loop_
_atom_type_symbol
_atom_type_description
_atom_type_scat_dispersion_real
_atom_type_scat_dispersion_imag
_atom_type_scat_source
C C 0.0181 0.0091 'International Tables Vol C Tables 4.2.6.8 and 6.1.1.4'
H H 0.0000 0.0000 'International Tables Vol C Tables 4.2.6.8 and 6.1.1.4'
K K 0.3868 1.0657 'International Tables Vol C Tables 4.2.6.8 and 6.1.1.4'
N N 0.0311 0.0180 'International Tables Vol C Tables 4.2.6.8 and 6.1.1.4'
O O 0.0492 0.0322 'International Tables Vol C Tables 4.2.6.8 and 6.1.1.4'

loop_
_geom_angle_atom_site_label_1
_geom_angle_atom_site_label_2
_geom_angle_atom_site_label_3
_geom_angle_site_symmetry_1
_geom_angle_site_symmetry_3
_geom_angle
_geom_angle_publ_flag
O2 K1 O1 . 27_645 121.89(14) ?
O2 K1 O1 . 24_664 110.41(15) ?
O1 K1 O1 27_645 24_664 97.97(13) ?
O2 K1 O3 . . 86.18(15) ?
O1 K1 O3 27_645 . 130.42(15) ?
O1 K1 O3 24_664 . 109.78(15) ?
O2 K1 O1 . . 45.71(12) ?
O1 K1 O1 27_645 . 88.11(12) ?
O1 K1 O1 24_664 . 87.91(11) ?
O3 K1 O1 . . 131.68(13) ?
O2 K1 C1 . . 22.38(13) ?
O1 K1 C1 27_645 . 104.68(13) ?
O1 K1 C1 24_664 . 101.76(13) ?
O3 K1 C1 . . 108.56(14) ?
O1 K1 C1 . . 23.49(12) ?
O2 K1 C1 . 24_664 125.80(16) ?
O1 K1 C1 27_645 24_664 94.33(12) ?
O1 K1 C1 24_664 24_664 17.72(12) ?
O3 K1 C1 . 24_664 100.09(14) ?
O1 K1 C1 . 24_664 105.16(11) ?
C1 K1 C1 . 24_664 119.37(12) ?
O2 K1 K1 . 24_664 133.86(10) ?
O1 K1 K1 27_645 24_664 44.41(9) ?
O1 K1 K1 24_664 24_664 53.58(9) ?
O3 K1 K1 . 24_664 138.64(11) ?
O1 K1 K1 . 24_664 88.36(7) ?
C1 K1 K1 . 24_664 111.85(10) ?
C1 K1 K1 24_664 24_664 51.79(9) ?
O2 K1 K1 . 46_465 75.21(12) ?
O1 K1 K1 27_645 46_465 95.36(9) ?
O1 K1 K1 24_664 46_465 43.98(9) ?
O3 K1 K1 . 46_465 133.09(13) ?
O1 K1 K1 . 46_465 43.95(7) ?
C1 K1 K1 . 46_465 59.86(10) ?
C1 K1 K1 24_664 46_465 61.43(9) ?
K1 K1 K1 24_664 46_465 65.44(3) ?
O2 K1 K1 . 27_645 81.83(10) ?
O1 K1 K1 27_645 27_645 48.65(9) ?
O1 K1 K1 24_664 27_645 88.24(9) ?
O3 K1 K1 . 27_645 161.03(12) ?
O1 K1 K1 . 27_645 39.98(8) ?
C1 K1 K1 . 27_645 60.23(10) ?
C1 K1 K1 24_664 27_645 98.85(8) ?
K1 K1 K1 24_664 27_645 57.280(16) ?
K1 K1 K1 46_465 27_645 57.279(16) ?
C1 O1 K1 . 27_645 143.5(4) ?
C1 O1 K1 . 46_465 123.3(3) ?
K1 O1 K1 27_645 46_465 91.60(12) ?
C1 O1 K1 . . 83.8(3) ?
K1 O1 K1 27_645 . 91.38(11) ?
K1 O1 K1 46_465 . 82.46(11) ?
C1 O2 K1 . . 106.7(3) ?
C27 O3 C24 . . 110.3(6) ?
C27 O3 C24A . . 100.8(11) ?
C27 O3 K1 . . 140.3(4) ?
C24 O3 K1 . . 109.3(5) ?
C24A O3 K1 . . 113.6(8) ?
C2 N1 C12 . . 126.3(4) ?
C2 N1 C5 . . 112.8(4) ?
C12 N1 C5 . . 120.6(4) ?
O2 C1 O1 . . 123.0(5) ?
O2 C1 C2 . . 119.1(5) ?
O1 C1 C2 . . 117.9(5) ?
N1 C2 C1 . . 123.3(5) ?
N1 C2 C3 . . 110.2(4) ?
C1 C2 C3 . . 126.6(5) ?
C2 C3 C10 . . 114.4(5) ?
C2 C3 C4 . . 103.1(4) ?
C10 C3 C4 . . 111.8(5) ?
C2 C3 C8 . . 107.2(5) ?
C10 C3 C8 . . 109.6(5) ?
C4 C3 C8 . . 110.5(5) ?
C5 C4 C3 . . 107.5(4) ?
C5 C4 H4A . . 110.2 ?
C3 C4 H4A . . 110.2 ?
C5 C4 H4B . . 110.2 ?
C3 C4 H4B . . 110.2 ?
H4A C4 H4B . . 108.5 ?
N1 C5 C6 . . 112.6(4) ?
N1 C5 C7 . . 112.1(4) ?
C6 C5 C7 . . 106.8(4) ?
N1 C5 C4 . . 102.4(4) ?
C6 C5 C4 . . 110.5(5) ?
C7 C5 C4 . . 112.5(5) ?
C5 C6 H6A . . 109.5 ?
C5 C6 H6B . . 109.5 ?
H6A C6 H6B . . 109.5 ?
C5 C6 H6C . . 109.5 ?
H6A C6 H6C . . 109.5 ?
H6B C6 H6C . . 109.5 ?
C5 C7 H7A . . 109.5 ?
C5 C7 H7B . . 109.5 ?
H7A C7 H7B . . 109.5 ?
C5 C7 H7C . . 109.5 ?
H7A C7 H7C . . 109.5 ?
H7B C7 H7C . . 109.5 ?
C9 C8 C3 . . 114.2(6) ?
C9 C8 H8A . . 108.7 ?
C3 C8 H8A . . 108.7 ?
C9 C8 H8B . . 108.7 ?
C3 C8 H8B . . 108.7 ?
H8A C8 H8B . . 107.6 ?
C8 C9 H9A . . 109.5 ?
C8 C9 H9B . . 109.5 ?
H9A C9 H9B . . 109.5 ?
C8 C9 H9C . . 109.5 ?
H9A C9 H9C . . 109.5 ?
H9B C9 H9C . . 109.5 ?
C11 C10 C3 . . 115.3(6) ?
C11 C10 H10A . . 108.5 ?
C3 C10 H10A . . 108.5 ?
C11 C10 H10B . . 108.5 ?
C3 C10 H10B . . 108.5 ?
H10A C10 H10B . . 107.5 ?
C10 C11 H11A . . 109.5 ?
C10 C11 H11B . . 109.5 ?
H11A C11 H11B . . 109.5 ?
C10 C11 H11C . . 109.5 ?
H11A C11 H11C . . 109.5 ?
H11B C11 H11C . . 109.5 ?
C13 C12 C17 . . 120.8(5) ?
C13 C12 N1 . . 118.7(5) ?
C17 C12 N1 . . 120.6(5) ?
C14 C13 C12 . . 118.3(5) ?
C14 C13 C21 . . 119.1(5) ?
C12 C13 C21 . . 122.5(5) ?
C15 C14 C13 . . 121.2(6) ?
C15 C14 H14 . . 119.4 ?
C13 C14 H14 . . 119.4 ?
C16 C15 C14 . . 119.8(5) ?
C16 C15 H15 . . 120.1 ?
C14 C15 H15 . . 120.1 ?
C15 C16 C17 . . 121.3(5) ?
C15 C16 H16 . . 119.4 ?
C17 C16 H16 . . 119.4 ?
C16 C17 C12 . . 118.5(5) ?
C16 C17 C18 . . 117.9(5) ?
C12 C17 C18 . . 123.5(5) ?
C17 C18 C20 . . 113.3(5) ?
C17 C18 C19 . . 109.1(5) ?
C20 C18 C19 . . 109.8(5) ?
C17 C18 H18 . . 108.2 ?
C20 C18 H18 . . 108.2 ?
C19 C18 H18 . . 108.2 ?
C18 C19 H19A . . 109.5 ?
C18 C19 H19B . . 109.5 ?
H19A C19 H19B . . 109.5 ?
C18 C19 H19C . . 109.5 ?
H19A C19 H19C . . 109.5 ?
H19B C19 H19C . . 109.5 ?
C18 C20 H20A . . 109.5 ?
C18 C20 H20B . . 109.5 ?
H20A C20 H20B . . 109.5 ?
C18 C20 H20C . . 109.5 ?
H20A C20 H20C . . 109.5 ?
H20B C20 H20C . . 109.5 ?
C23 C21 C13 . . 113.6(5) ?
C23 C21 C22 . . 110.3(5) ?
C13 C21 C22 . . 109.2(5) ?
C23 C21 H21 . . 107.8 ?
C13 C21 H21 . . 107.8 ?
C22 C21 H21 . . 107.8 ?
C21 C22 H22A . . 109.5 ?
C21 C22 H22B . . 109.5 ?
H22A C22 H22B . . 109.5 ?
C21 C22 H22C . . 109.5 ?
H22A C22 H22C . . 109.5 ?
H22B C22 H22C . . 109.5 ?
C21 C23 H23A . . 109.5 ?
C21 C23 H23B . . 109.5 ?
H23A C23 H23B . . 109.5 ?
C21 C23 H23C . . 109.5 ?
H23A C23 H23C . . 109.5 ?
H23B C23 H23C . . 109.5 ?
O3 C27 C26 . . 108.6(12) ?
O3 C27 C26A . . 101.(2) ?
O3 C27 H27A . . 110.0 ?
C26 C27 H27A . . 110.0 ?
O3 C27 H27B . . 110.0 ?
C26 C27 H27B . . 110.0 ?
H27A C27 H27B . . 108.3 ?
O3 C27 H27C . . 111.5 ?
C26A C27 H27C . . 111.5 ?
O3 C27 H27D . . 111.5 ?
C26A C27 H27D . . 111.5 ?
H27C C27 H27D . . 109.3 ?
C29 C28 H28A . . 109.5 ?
C29 C28 H28B . . 109.5 ?
H28A C28 H28B . . 109.5 ?
C29 C28 H28C . . 109.5 ?
H28A C28 H28C . . 109.5 ?
H28B C28 H28C . . 109.5 ?
C28 C29 C30 . . 113.(3) ?
C28 C29 H29A . . 108.9 ?
C30 C29 H29A . . 108.9 ?
C28 C29 H29B . . 108.9 ?
C30 C29 H29B . . 108.9 ?
H29A C29 H29B . . 107.7 ?
C31 C30 C29 . . 112.(3) ?
C31 C30 H30A . . 109.3 ?
C29 C30 H30A . . 109.3 ?
C31 C30 H30B . . 109.3 ?
C29 C30 H30B . . 109.3 ?
H30A C30 H30B . . 107.9 ?
C30 C31 C32 . . 129.(3) ?
C30 C31 H31A . . 105.1 ?
C32 C31 H31A . . 105.1 ?
C30 C31 H31B . . 105.1 ?
C32 C31 H31B . . 105.1 ?
H31A C31 H31B . . 105.9 ?
C33 C32 C31 . . 112.(4) ?
C33 C32 H32A . . 109.1 ?
C31 C32 H32A . . 109.1 ?
C33 C32 H32B . . 109.1 ?
C31 C32 H32B . . 109.1 ?
H32A C32 H32B . . 107.9 ?
C32 C33 H33A . . 109.5 ?
C32 C33 H33B . . 109.5 ?
H33A C33 H33B . . 109.5 ?
C32 C33 H33C . . 109.5 ?
H33A C33 H33C . . 109.5 ?
H33B C33 H33C . . 109.5 ?
O3 C24 C25 . . 104.9(12) ?
O3 C24 H24A . . 110.8 ?
C25 C24 H24A . . 110.8 ?
O3 C24 H24B . . 110.8 ?
C25 C24 H24B . . 110.8 ?
H24A C24 H24B . . 108.8 ?
C24 C25 C26 . . 105.0(19) ?
C24 C25 H25A . . 110.7 ?
C26 C25 H25A . . 110.7 ?
C24 C25 H25B . . 110.7 ?
C26 C25 H25B . . 110.7 ?
H25A C25 H25B . . 108.8 ?
C27 C26 C25 . . 100.(2) ?
C27 C26 H26A . . 111.7 ?
C25 C26 H26A . . 111.7 ?
C27 C26 H26B . . 111.7 ?
C25 C26 H26B . . 111.7 ?
H26A C26 H26B . . 109.5 ?
O3 C24A C25A . . 96.(3) ?
O3 C24A H24C . . 112.6 ?
C25A C24A H24C . . 112.6 ?
O3 C24A H24D . . 112.6 ?
C25A C24A H24D . . 112.6 ?
H24C C24A H24D . . 110.1 ?
C26A C25A C24A . . 103.(5) ?
C26A C25A H25C . . 111.2 ?
C24A C25A H25C . . 111.2 ?
C26A C25A H25D . . 111.2 ?
C24A C25A H25D . . 111.2 ?
H25C C25A H25D . . 109.1 ?
C25A C26A C27 . . 106.(5) ?
C25A C26A H26C . . 110.6 ?
C27 C26A H26C . . 110.6 ?
C25A C26A H26D . . 110.6 ?
C27 C26A H26D . . 110.6 ?
H26C C26A H26D . . 108.7 ?

loop_
_geom_bond_atom_site_label_1
_geom_bond_atom_site_label_2
_geom_bond_site_symmetry_2
_geom_bond_distance
_geom_bond_publ_flag
K1 O2 . 2.581(5) ?
K1 O1 27_645 2.616(4) ?
K1 O1 24_664 2.636(4) ?
K1 O3 . 2.682(5) ?
K1 O1 . 3.057(4) ?
K1 C1 . 3.183(5) ?
K1 C1 24_664 3.504(5) ?
K1 K1 24_664 3.7658(19) ?
K1 K1 46_465 3.7658(19) ?
K1 K1 27_645 4.071(2) ?
O1 C1 . 1.276(6) ?
O2 C1 . 1.265(7) ?
O3 C27 . 1.412(8) ?
O3 C24 . 1.441(10) ?
O3 C24A . 1.52(2) ?
N1 C2 . 1.384(6) ?
N1 C12 . 1.438(6) ?
N1 C5 . 1.486(6) ?
C1 C2 . 1.451(7) ?
C2 C3 . 1.505(7) ?
C3 C10 . 1.518(8) ?
C3 C4 . 1.541(7) ?
C3 C8 . 1.599(9) ?
C4 C5 . 1.534(7) ?
C4 H4A . 0.99 ?
C4 H4B . 0.99 ?
C5 C6 . 1.530(8) ?
C5 C7 . 1.534(7) ?
C6 H6A . 0.98 ?
C6 H6B . 0.98 ?
C6 H6C . 0.98 ?
C7 H7A . 0.98 ?
C7 H7B . 0.98 ?
C7 H7C . 0.98 ?
C8 C9 . 1.512(9) ?
C8 H8A . 0.99 ?
C8 H8B . 0.99 ?
C9 H9A . 0.98 ?
C9 H9B . 0.98 ?
C9 H9C . 0.98 ?
C10 C11 . 1.484(11) ?
C10 H10A . 0.99 ?
C10 H10B . 0.99 ?
C11 H11A . 0.98 ?
C11 H11B . 0.98 ?
C11 H11C . 0.98 ?
C12 C13 . 1.397(8) ?
C12 C17 . 1.402(8) ?
C13 C14 . 1.396(8) ?
C13 C21 . 1.526(8) ?
C14 C15 . 1.379(8) ?
C14 H14 . 0.95 ?
C15 C16 . 1.370(8) ?
C15 H15 . 0.95 ?
C16 C17 . 1.392(8) ?
C16 H16 . 0.95 ?
C17 C18 . 1.528(8) ?
C18 C20 . 1.534(9) ?
C18 C19 . 1.544(8) ?
C18 H18 . 1.0 ?
C19 H19A . 0.98 ?
C19 H19B . 0.98 ?
C19 H19C . 0.98 ?
C20 H20A . 0.98 ?
C20 H20B . 0.98 ?
C20 H20C . 0.98 ?
C21 C23 . 1.525(9) ?
C21 C22 . 1.535(8) ?
C21 H21 . 1.0 ?
C22 H22A . 0.98 ?
C22 H22B . 0.98 ?
C22 H22C . 0.98 ?
C23 H23A . 0.98 ?
C23 H23B . 0.98 ?
C23 H23C . 0.98 ?
C27 C26 . 1.51(3) ?
C27 C26A . 1.60(8) ?
C27 H27A . 0.99 ?
C27 H27B . 0.99 ?
C27 H27C . 0.99 ?
C27 H27D . 0.99 ?
C28 C29 . 1.53(2) ?
C28 H28A . 0.98 ?
C28 H28B . 0.98 ?
C28 H28C . 0.98 ?
C29 C30 . 1.53(2) ?
C29 H29A . 0.99 ?
C29 H29B . 0.99 ?
C30 C31 . 1.50(2) ?
C30 H30A . 0.99 ?
C30 H30B . 0.99 ?
C31 C32 . 1.52(2) ?
C31 H31A . 0.99 ?
C31 H31B . 0.99 ?
C32 C33 . 1.52(3) ?
C32 H32A . 0.99 ?
C32 H32B . 0.99 ?
C33 H33A . 0.98 ?
C33 H33B . 0.98 ?
C33 H33C . 0.98 ?
C24 C25 . 1.46(3) ?
C24 H24A . 0.99 ?
C24 H24B . 0.99 ?
C25 C26 . 1.56(4) ?
C25 H25A . 0.99 ?
C25 H25B . 0.99 ?
C26 H26A . 0.99 ?
C26 H26B . 0.99 ?
C24A C25A . 1.60(7) ?
C24A H24C . 0.99 ?
C24A H24D . 0.99 ?
C25A C26A . 1.43(9) ?
C25A H25C . 0.99 ?
C25A H25D . 0.99 ?
C26A H26C . 0.99 ?
C26A H26D . 0.99 ?

loop_
_geom_torsion_atom_site_label_1
_geom_torsion_atom_site_label_2
_geom_torsion_atom_site_label_3
_geom_torsion_atom_site_label_4
_geom_torsion_site_symmetry_1
_geom_torsion_site_symmetry_2
_geom_torsion_site_symmetry_3
_geom_torsion_site_symmetry_4
_geom_torsion
_geom_torsion_publ_flag
K1 O2 C1 O1 . . . . 10.8(7) ?
K1 O2 C1 C2 . . . . -168.6(4) ?
K1 O1 C1 O2 27_645 . . . -92.7(7) ?
K1 O1 C1 O2 46_465 . . . 68.0(7) ?
K1 O1 C1 O2 . . . . -8.7(6) ?
K1 O1 C1 C2 27_645 . . . 86.6(7) ?
K1 O1 C1 C2 46_465 . . . -112.7(4) ?
K1 O1 C1 C2 . . . . 170.6(4) ?
C12 N1 C2 C1 . . . . -4.3(8) ?
C5 N1 C2 C1 . . . . -177.5(5) ?
C12 N1 C2 C3 . . . . 175.4(5) ?
C5 N1 C2 C3 . . . . 2.1(6) ?
O2 C1 C2 N1 . . . . -2.6(8) ?
O1 C1 C2 N1 . . . . 178.1(5) ?
O2 C1 C2 C3 . . . . 177.8(6) ?
O1 C1 C2 C3 . . . . -1.5(8) ?
N1 C2 C3 C10 . . . . 132.2(5) ?
C1 C2 C3 C10 . . . . -48.2(8) ?
N1 C2 C3 C4 . . . . 10.6(6) ?
C1 C2 C3 C4 . . . . -169.8(5) ?
N1 C2 C3 C8 . . . . -106.1(5) ?
C1 C2 C3 C8 . . . . 73.6(7) ?
C2 C3 C4 C5 . . . . -18.9(6) ?
C10 C3 C4 C5 . . . . -142.3(5) ?
C8 C3 C4 C5 . . . . 95.3(5) ?
C2 N1 C5 C6 . . . . -132.5(5) ?
C12 N1 C5 C6 . . . . 53.8(6) ?
C2 N1 C5 C7 . . . . 107.0(5) ?
C12 N1 C5 C7 . . . . -66.7(6) ?
C2 N1 C5 C4 . . . . -13.9(6) ?
C12 N1 C5 C4 . . . . 172.4(5) ?
C3 C4 C5 N1 . . . . 19.9(6) ?
C3 C4 C5 C6 . . . . 140.0(5) ?
C3 C4 C5 C7 . . . . -100.6(5) ?
C2 C3 C8 C9 . . . . 177.2(5) ?
C10 C3 C8 C9 . . . . -58.1(7) ?
C4 C3 C8 C9 . . . . 65.6(7) ?
C2 C3 C10 C11 . . . . -44.3(8) ?
C4 C3 C10 C11 . . . . 72.4(7) ?
C8 C3 C10 C11 . . . . -164.6(6) ?
C2 N1 C12 C13 . . . . 97.9(7) ?
C5 N1 C12 C13 . . . . -89.4(6) ?
C2 N1 C12 C17 . . . . -82.8(7) ?
C5 N1 C12 C17 . . . . 90.0(6) ?
C17 C12 C13 C14 . . . . -5.4(8) ?
N1 C12 C13 C14 . . . . 174.0(5) ?
C17 C12 C13 C21 . . . . 170.1(5) ?
N1 C12 C13 C21 . . . . -10.5(8) ?
C12 C13 C14 C15 . . . . 2.2(8) ?
C21 C13 C14 C15 . . . . -173.4(5) ?
C13 C14 C15 C16 . . . . 1.1(9) ?
C14 C15 C16 C17 . . . . -1.2(9) ?
C15 C16 C17 C12 . . . . -1.9(8) ?
C15 C16 C17 C18 . . . . 173.5(5) ?
C13 C12 C17 C16 . . . . 5.2(8) ?
N1 C12 C17 C16 . . . . -174.1(5) ?
C13 C12 C17 C18 . . . . -169.8(5) ?
N1 C12 C17 C18 . . . . 10.8(8) ?
C16 C17 C18 C20 . . . . 56.4(7) ?
C12 C17 C18 C20 . . . . -128.5(6) ?
C16 C17 C18 C19 . . . . -66.2(7) ?
C12 C17 C18 C19 . . . . 108.9(6) ?
C14 C13 C21 C23 . . . . -49.5(7) ?
C12 C13 C21 C23 . . . . 135.1(6) ?
C14 C13 C21 C22 . . . . 74.2(7) ?
C12 C13 C21 C22 . . . . -101.3(6) ?
C24 O3 C27 C26 . . . . 0.6(14) ?
K1 O3 C27 C26 . . . . 175.8(9) ?
C24A O3 C27 C26A . . . . -48.(3) ?
K1 O3 C27 C26A . . . . 161.(2) ?
C28 C29 C30 C31 . . . . -164.(4) ?
C29 C30 C31 C32 . . . . -110.(5) ?
C30 C31 C32 C33 . . . . -137.(7) ?
C27 O3 C24 C25 . . . . -21.1(16) ?
K1 O3 C24 C25 . . . . 162.1(11) ?
O3 C24 C25 C26 . . . . 32.3(18) ?
O3 C27 C26 C25 . . . . 18.4(14) ?
C24 C25 C26 C27 . . . . -30.8(16) ?
C27 O3 C24A C25A . . . . 57.(3) ?
K1 O3 C24A C25A . . . . -143.(3) ?
O3 C24A C25A C26A . . . . -43.(5) ?
C24A C25A C26A C27 . . . . 16.(5) ?
O3 C27 C26A C25A . . . . 20.(4) ?
